data_7022041
loop_
_publ_author_name
'Govender, Preshendren'
'Sudding, Lara C.'
'Clavel, Catherine M.'
'Dyson, Paul J.'
'Therrien, Bruno'
'Smith, Gregory S.'

_publ_section_title
;
 The influence of RAPTA moieties on the antiproliferative activity of
 peripheral-functionalised poly(salicylaldiminato) metallodendrimers.
;
_journal_issue 4
_journal_name_full 'Dalton transactions (Cambridge, England : 2003)'
_journal_page_first 1267
_journal_page_last 1277
_journal_paper_doi 10.1039/c2dt31337e
_journal_volume 42
_journal_year 2013
_chemical_formula_moiety 'C26 H38 P N4 O Ru, F6 P'
_chemical_formula_sum 'C26 H38 F6 N4 O P2 Ru'
_chemical_formula_weight 699.61
_chemical_name_systematic
;
?
;
_space_group_IT_number 2
_symmetry_cell_setting triclinic
_symmetry_Int_Tables_number 2
_symmetry_space_group_name_Hall '-P 1'
_symmetry_space_group_name_H-M 'P -1'
_atom_sites_solution_hydrogens geom
_atom_sites_solution_primary direct
_atom_sites_solution_secondary difmap
_audit_creation_method SHELXL-97
_cell_angle_alpha 102.868(4)
_cell_angle_beta 97.444(4)
_cell_angle_gamma 102.792(4)
_cell_formula_units_Z 2
_cell_length_a 9.2116(5)
_cell_length_b 11.0549(6)
_cell_length_c 15.4803(8)
_cell_measurement_reflns_used 24324
_cell_measurement_temperature 173(2)
_cell_measurement_theta_max 55.71
_cell_measurement_theta_min 3.19
_cell_volume 1471.91(14)
_computing_cell_refinement 'CELL (Stoe IPDS Software, 2000)'
_computing_data_collection 'EXPOSE (Stoe IPDS Software, 2000)'
_computing_data_reduction 'INTEGRATE (Stoe IPDS Software, 2000)'
_computing_molecular_graphics 'ORTEP (Farrugia, 1997)'
_computing_publication_material 'SHELXL-97 (Sheldrick, 1997)'
_computing_structure_refinement 'SHELXL-97 (Sheldrick, 1997)'
_computing_structure_solution 'SHELXS-97 (Sheldrick, 1990)'
_diffrn_ambient_temperature 173(2)
_diffrn_detector_area_resol_mean 0.81\%A
_diffrn_measured_fraction_theta_full 0.997
_diffrn_measured_fraction_theta_max 0.997
_diffrn_measurement_device_type 'STOE IPDS'
_diffrn_measurement_method 'phi oscillation'
_diffrn_radiation_monochromator graphite
_diffrn_radiation_source 'fine-focus sealed tube'
_diffrn_radiation_type MoK\a
_diffrn_radiation_wavelength 0.71073
_diffrn_reflns_av_R_equivalents 0.0879
_diffrn_reflns_av_sigmaI/netI 0.0750
_diffrn_reflns_limit_h_max 12
_diffrn_reflns_limit_h_min -12
_diffrn_reflns_limit_k_max 15
_diffrn_reflns_limit_k_min -15
_diffrn_reflns_limit_l_max 21
_diffrn_reflns_limit_l_min -21
_diffrn_reflns_number 26479
_diffrn_reflns_theta_full 29.19
_diffrn_reflns_theta_max 29.19
_diffrn_reflns_theta_min 1.96
_diffrn_standards_decay_% 0
_diffrn_standards_interval_time 0
_diffrn_standards_number 0
_exptl_absorpt_coefficient_mu 0.707
_exptl_absorpt_correction_type none
_exptl_crystal_colour orange
_exptl_crystal_density_diffrn 1.579
_exptl_crystal_density_method 'not measured'
_exptl_crystal_description block
_exptl_crystal_F_000 716
_exptl_crystal_size_max 0.17
_exptl_crystal_size_mid 0.15
_exptl_crystal_size_min 0.09
_refine_diff_density_max 3.733
_refine_diff_density_min -2.034
_refine_diff_density_rms 0.196
_refine_ls_extinction_method none
_refine_ls_goodness_of_fit_ref 1.217
_refine_ls_hydrogen_treatment constr
_refine_ls_matrix_type full
_refine_ls_number_parameters 365
_refine_ls_number_reflns 7938
_refine_ls_number_restraints 0
_refine_ls_restrained_S_all 1.217
_refine_ls_R_factor_all 0.1209
_refine_ls_R_factor_gt 0.0998
_refine_ls_shift/su_max 0.000
_refine_ls_shift/su_mean 0.000
_refine_ls_structure_factor_coef Fsqd
_refine_ls_weighting_details 'calc w=1/[\s^2^(Fo^2^)+(0.0000P)^2^+29.4576P] where P=(Fo^2^+2Fc^2^)/3'
_refine_ls_weighting_scheme calc
_refine_ls_wR_factor_gt 0.2413
_refine_ls_wR_factor_ref 0.2491
_reflns_number_gt 6403
_reflns_number_total 7938
_reflns_threshold_expression >2sigma(I)
_cod_data_source_file c2dt31337e.txt
_cod_data_source_block d:complex13
_cod_depositor_comments
;
The following automatic conversions were performed:

'_symmetry_cell_setting' value 'Triclinic' changed to 'triclinic'
according to /home/saulius/struct/CIF-dictionaries/cif_core.dic
dictionary named 'cif_core.dic' version 2.4.2 from 2011-04-26.

Automatic conversion script
Id: cif_fix_values 1891 2012-01-12 08:04:46Z andrius 
;
_cod_database_code 7022041

loop_
_symmetry_equiv_pos_as_xyz
'x, y, z'
'-x, -y, -z'

loop_
_atom_site_label
_atom_site_type_symbol
_atom_site_fract_x
_atom_site_fract_y
_atom_site_fract_z
_atom_site_U_iso_or_equiv
_atom_site_adp_type
_atom_site_occupancy
_atom_site_symmetry_multiplicity
_atom_site_calc_flag
_atom_site_refinement_flags
C1 C 0.6754(15) -0.1213(11) 0.0010(8) 0.046(3) Uani 1 1 d .
H1A H 0.5690 -0.1410 0.0024 0.070 Uiso 1 1 calc R
H1B H 0.7064 -0.1997 -0.0136 0.070 Uiso 1 1 calc R
H1C H 0.6949 -0.0754 -0.0438 0.070 Uiso 1 1 calc R
C2 C 0.7647(13) -0.0383(10) 0.0937(7) 0.038(2) Uani 1 1 d .
H2A H 0.7438 -0.0844 0.1391 0.046 Uiso 1 1 calc R
H2B H 0.8724 -0.0219 0.0931 0.046 Uiso 1 1 calc R
C3 C 0.7222(11) 0.0894(8) 0.1184(6) 0.0281(18) Uani 1 1 d .
H3A H 0.7627 0.1426 0.0806 0.034 Uiso 1 1 calc R
H3B H 0.6127 0.0731 0.1058 0.034 Uiso 1 1 calc R
C4 C 0.7081(10) 0.1125(9) 0.2700(6) 0.0276(18) Uani 1 1 d .
H4 H 0.6291 0.0391 0.2444 0.033 Uiso 1 1 calc R
C5 C 0.7362(11) 0.1595(9) 0.3673(6) 0.0303(19) Uani 1 1 d .
C6 C 0.6635(11) 0.0794(10) 0.4160(7) 0.035(2) Uani 1 1 d .
H6 H 0.5999 -0.0006 0.3849 0.042 Uiso 1 1 calc R
C7 C 0.6837(12) 0.1161(11) 0.5088(7) 0.040(2) Uani 1 1 d .
H7 H 0.6361 0.0613 0.5403 0.048 Uiso 1 1 calc R
C8 C 0.7772(11) 0.2371(11) 0.5544(7) 0.036(2) Uani 1 1 d .
H8 H 0.7915 0.2628 0.6170 0.043 Uiso 1 1 calc R
C9 C 0.8485(11) 0.3192(9) 0.5094(6) 0.0295(19) Uani 1 1 d .
H9 H 0.9089 0.3999 0.5417 0.035 Uiso 1 1 calc R
C10 C 0.8313(10) 0.2824(9) 0.4136(6) 0.0263(17) Uani 1 1 d .
C11 C 1.1910(10) 0.2946(11) 0.3237(7) 0.033(2) Uani 1 1 d .
C12 C 1.2046(10) 0.4224(10) 0.3164(6) 0.0305(19) Uani 1 1 d .
H12 H 1.2351 0.4897 0.3686 0.037 Uiso 1 1 calc R
C13 C 1.1728(9) 0.4500(9) 0.2321(6) 0.0263(17) Uani 1 1 d .
H13 H 1.1856 0.5349 0.2293 0.032 Uiso 1 1 calc R
C14 C 1.1224(10) 0.3506(9) 0.1529(6) 0.0270(18) Uani 1 1 d .
C15 C 1.0996(11) 0.2234(9) 0.1596(7) 0.0310(19) Uani 1 1 d .
H15 H 1.0598 0.1568 0.1076 0.037 Uiso 1 1 calc R
C16 C 1.1346(11) 0.1930(9) 0.2415(7) 0.0301(19) Uani 1 1 d .
H16 H 1.1216 0.1076 0.2430 0.036 Uiso 1 1 calc R
C17 C 1.2262(14) 0.2730(15) 0.4169(8) 0.053(3) Uani 1 1 d .
H17 H 1.1930 0.3364 0.4595 0.063 Uiso 1 1 calc R
C18 C 1.1495(19) 0.1408(16) 0.4252(10) 0.070(5) Uani 1 1 d .
H18A H 1.0427 0.1215 0.4025 0.106 Uiso 1 1 calc R
H18B H 1.1661 0.1393 0.4874 0.106 Uiso 1 1 calc R
H18C H 1.1912 0.0778 0.3908 0.106 Uiso 1 1 calc R
C19 C 1.3985(17) 0.2999(19) 0.4434(11) 0.076(5) Uani 1 1 d .
H19A H 1.4348 0.2430 0.4000 0.114 Uiso 1 1 calc R
H19B H 1.4238 0.2862 0.5020 0.114 Uiso 1 1 calc R
H19C H 1.4448 0.3873 0.4448 0.114 Uiso 1 1 calc R
C20 C 1.0949(12) 0.3783(11) 0.0613(7) 0.037(2) Uani 1 1 d .
H20A H 1.0773 0.4621 0.0686 0.055 Uiso 1 1 calc R
H20B H 1.0079 0.3151 0.0235 0.055 Uiso 1 1 calc R
H20C H 1.1822 0.3754 0.0338 0.055 Uiso 1 1 calc R
C21 C 0.8308(12) 0.5905(9) 0.3052(8) 0.041(2) Uani 1 1 d .
H21A H 0.8240 0.5717 0.3631 0.049 Uiso 1 1 calc R
H21B H 0.9307 0.6460 0.3102 0.049 Uiso 1 1 calc R
C22 C 0.6020(10) 0.3710(9) 0.2128(8) 0.034(2) Uani 1 1 d .
H22A H 0.5655 0.2957 0.1619 0.040 Uiso 1 1 calc R
H22B H 0.5876 0.3439 0.2672 0.040 Uiso 1 1 calc R
C23 C 0.7928(12) 0.5037(12) 0.1197(8) 0.040(2) Uani 1 1 d .
H23A H 0.8916 0.5558 0.1181 0.048 Uiso 1 1 calc R
H23B H 0.7625 0.4329 0.0657 0.048 Uiso 1 1 calc R
C24 C 0.5620(11) 0.5781(10) 0.2791(8) 0.040(2) Uani 1 1 d .
H24A H 0.5597 0.5514 0.3346 0.048 Uiso 1 1 calc R
H24B H 0.4900 0.6297 0.2753 0.048 Uiso 1 1 calc R
C25 C 0.7216(13) 0.6923(11) 0.2003(10) 0.053(3) Uani 1 1 d .
H25A H 0.8236 0.7424 0.2029 0.064 Uiso 1 1 calc R
H25B H 0.6537 0.7468 0.1937 0.064 Uiso 1 1 calc R
C26 C 0.5289(13) 0.5058(12) 0.1194(8) 0.045(3) Uani 1 1 d .
H26A H 0.5028 0.4305 0.0686 0.054 Uiso 1 1 calc R
H26B H 0.4567 0.5558 0.1104 0.054 Uiso 1 1 calc R
F1 F 0.3721(12) 0.8003(10) 0.2380(8) 0.096(3) Uani 1 1 d .
F2 F 0.3334(15) 0.9835(11) 0.2143(14) 0.183(9) Uani 1 1 d .
F3 F 0.1388(11) 0.8822(9) 0.1080(7) 0.090(3) Uani 1 1 d .
F4 F 0.1812(19) 0.6994(10) 0.1305(13) 0.188(10) Uani 1 1 d .
F5 F 0.369(2) 0.844(2) 0.1110(12) 0.202(10) Uani 1 1 d .
F6 F 0.153(2) 0.848(2) 0.2391(12) 0.202(10) Uani 1 1 d .
N1 N 0.7805(8) 0.1613(7) 0.2154(5) 0.0266(15) Uani 1 1 d .
N2 N 0.7148(11) 0.6583(8) 0.2835(7) 0.044(2) Uani 1 1 d .
N3 N 0.5132(9) 0.4635(8) 0.2028(6) 0.0337(18) Uani 1 1 d .
N4 N 0.6813(10) 0.5830(11) 0.1202(7) 0.046(3) Uani 1 1 d .
O1 O 0.9039(7) 0.3660(6) 0.3753(4) 0.0278(13) Uani 1 1 d .
P1 P 0.8066(2) 0.4402(2) 0.21891(16) 0.0237(4) Uani 1 1 d .
P2 P 0.2571(3) 0.8407(3) 0.17139(19) 0.0352(6) Uani 1 1 d .
Ru1 Ru 0.97012(8) 0.31748(7) 0.25192(5) 0.01883(16) Uani 1 1 d .

loop_
_atom_site_aniso_label
_atom_site_aniso_U_11
_atom_site_aniso_U_22
_atom_site_aniso_U_33
_atom_site_aniso_U_23
_atom_site_aniso_U_13
_atom_site_aniso_U_12
C1 0.061(7) 0.032(5) 0.045(6) 0.002(5) 0.016(6) 0.013(5)
C2 0.048(6) 0.027(5) 0.043(6) 0.012(4) 0.010(5) 0.012(4)
C3 0.038(5) 0.022(4) 0.024(4) 0.007(3) 0.004(4) 0.008(4)
C4 0.026(4) 0.026(4) 0.029(4) 0.010(3) 0.003(3) 0.004(3)
C5 0.029(4) 0.033(5) 0.029(4) 0.014(4) 0.006(4) 0.002(4)
C6 0.032(5) 0.035(5) 0.040(5) 0.020(4) 0.009(4) 0.000(4)
C7 0.035(5) 0.051(6) 0.039(6) 0.026(5) 0.012(4) 0.006(5)
C8 0.033(5) 0.047(6) 0.029(5) 0.018(4) 0.008(4) 0.007(4)
C9 0.029(4) 0.034(5) 0.024(4) 0.008(4) 0.006(3) 0.004(4)
C10 0.024(4) 0.033(5) 0.028(4) 0.016(4) 0.009(3) 0.010(3)
C11 0.023(4) 0.051(6) 0.035(5) 0.016(4) 0.010(4) 0.020(4)
C12 0.019(4) 0.039(5) 0.030(5) 0.002(4) -0.001(3) 0.010(4)
C13 0.017(4) 0.024(4) 0.036(5) 0.007(3) 0.008(3) 0.002(3)
C14 0.021(4) 0.031(5) 0.030(4) 0.008(4) 0.009(3) 0.006(3)
C15 0.029(5) 0.034(5) 0.036(5) 0.010(4) 0.017(4) 0.012(4)
C16 0.037(5) 0.033(5) 0.037(5) 0.021(4) 0.020(4) 0.023(4)
C17 0.053(7) 0.091(10) 0.039(6) 0.036(6) 0.015(5) 0.046(7)
C18 0.089(11) 0.098(12) 0.066(9) 0.059(9) 0.038(8) 0.057(10)
C19 0.063(9) 0.118(15) 0.059(9) 0.032(9) -0.003(7) 0.047(10)
C20 0.035(5) 0.048(6) 0.036(5) 0.023(5) 0.012(4) 0.011(4)
C21 0.036(5) 0.022(5) 0.061(7) 0.009(4) -0.003(5) 0.010(4)
C22 0.024(4) 0.029(5) 0.050(6) 0.015(4) 0.007(4) 0.008(4)
C23 0.037(5) 0.057(7) 0.045(6) 0.034(5) 0.020(5) 0.023(5)
C24 0.027(5) 0.042(6) 0.063(7) 0.021(5) 0.014(5) 0.020(4)
C25 0.032(6) 0.037(6) 0.100(11) 0.036(7) 0.011(6) 0.013(5)
C26 0.036(6) 0.058(7) 0.050(7) 0.024(6) 0.003(5) 0.024(5)
F1 0.088(7) 0.092(7) 0.108(8) 0.033(6) -0.027(6) 0.039(6)
F2 0.095(9) 0.055(7) 0.34(2) 0.005(10) -0.097(12) 0.019(6)
F3 0.087(7) 0.060(5) 0.107(8) 0.027(5) -0.040(6) 0.014(5)
F4 0.195(15) 0.045(6) 0.246(19) 0.024(8) -0.145(14) -0.006(8)
F5 0.24(2) 0.33(3) 0.177(16) 0.166(18) 0.164(16) 0.18(2)
F6 0.145(14) 0.40(3) 0.136(13) 0.139(18) 0.088(12) 0.112(18)
N1 0.025(4) 0.025(4) 0.030(4) 0.009(3) 0.004(3) 0.006(3)
N2 0.043(5) 0.023(4) 0.061(6) 0.005(4) -0.005(4) 0.016(4)
N3 0.025(4) 0.034(4) 0.043(5) 0.009(4) 0.003(3) 0.013(3)
N4 0.032(5) 0.066(7) 0.066(7) 0.048(6) 0.020(4) 0.028(4)
O1 0.035(3) 0.025(3) 0.028(3) 0.011(2) 0.015(3) 0.008(3)
P1 0.0199(10) 0.0264(11) 0.0289(11) 0.0141(9) 0.0058(8) 0.0071(8)
P2 0.0332(13) 0.0336(13) 0.0403(14) 0.0135(11) 0.0061(11) 0.0081(10)
Ru1 0.0179(3) 0.0204(3) 0.0209(3) 0.0090(2) 0.0059(2) 0.0058(2)

loop_
_atom_type_symbol
_atom_type_description
_atom_type_scat_dispersion_real
_atom_type_scat_dispersion_imag
_atom_type_scat_source
C C 0.0033 0.0016 'International Tables Vol C Tables 4.2.6.8 and 6.1.1.4'
H H 0.0000 0.0000 'International Tables Vol C Tables 4.2.6.8 and 6.1.1.4'
F F 0.0171 0.0103 'International Tables Vol C Tables 4.2.6.8 and 6.1.1.4'
N N 0.0061 0.0033 'International Tables Vol C Tables 4.2.6.8 and 6.1.1.4'
O O 0.0106 0.0060 'International Tables Vol C Tables 4.2.6.8 and 6.1.1.4'
P P 0.1023 0.0942 'International Tables Vol C Tables 4.2.6.8 and 6.1.1.4'
Ru Ru -1.2594 0.8363 'International Tables Vol C Tables 4.2.6.8 and 6.1.1.4'

loop_
_geom_angle_atom_site_label_1
_geom_angle_atom_site_label_2
_geom_angle_atom_site_label_3
_geom_angle
C2 C1 H1A 109.5
C2 C1 H1B 109.5
H1A C1 H1B 109.5
C2 C1 H1C 109.5
H1A C1 H1C 109.5
H1B C1 H1C 109.5
C3 C2 C1 111.2(9)
C3 C2 H2A 109.4
C1 C2 H2A 109.4
C3 C2 H2B 109.4
C1 C2 H2B 109.4
H2A C2 H2B 108.0
N1 C3 C2 113.0(8)
N1 C3 H3A 109.0
C2 C3 H3A 109.0
N1 C3 H3B 109.0
C2 C3 H3B 109.0
H3A C3 H3B 107.8
N1 C4 C5 126.8(8)
N1 C4 H4 116.6
C5 C4 H4 116.6
C6 C5 C10 119.8(9)
C6 C5 C4 117.7(9)
C10 C5 C4 122.5(8)
C7 C6 C5 121.8(10)
C7 C6 H6 119.1
C5 C6 H6 119.1
C6 C7 C8 118.4(9)
C6 C7 H7 120.8
C8 C7 H7 120.8
C9 C8 C7 121.7(9)
C9 C8 H8 119.1
C7 C8 H8 119.1
C8 C9 C10 120.8(9)
C8 C9 H9 119.6
C10 C9 H9 119.6
O1 C10 C5 125.2(8)
O1 C10 C9 117.2(8)
C5 C10 C9 117.5(8)
C12 C11 C16 117.0(8)
C12 C11 C17 118.5(10)
C16 C11 C17 124.3(10)
C12 C11 Ru1 68.3(5)
C16 C11 Ru1 70.6(5)
C17 C11 Ru1 128.5(7)
C13 C12 C11 121.8(9)
C13 C12 Ru1 71.6(5)
C11 C12 Ru1 74.8(5)
C13 C12 H12 119.1
C11 C12 H12 119.1
Ru1 C12 H12 126.4
C14 C13 C12 120.3(9)
C14 C13 Ru1 73.1(5)
C12 C13 Ru1 70.9(5)
C14 C13 H13 119.8
C12 C13 H13 119.8
Ru1 C13 H13 128.4
C13 C14 C15 118.5(9)
C13 C14 C20 121.2(9)
C15 C14 C20 120.3(9)
C13 C14 Ru1 70.3(5)
C15 C14 Ru1 70.3(5)
C20 C14 Ru1 132.1(6)
C16 C15 C14 122.5(9)
C16 C15 Ru1 73.8(5)
C14 C15 Ru1 72.9(5)
C16 C15 H15 118.7
C14 C15 H15 118.7
Ru1 C15 H15 126.6
C15 C16 C11 119.7(9)
C15 C16 Ru1 69.8(5)
C11 C16 Ru1 72.3(5)
C15 C16 H16 120.2
C11 C16 H16 120.2
Ru1 C16 H16 130.3
C18 C17 C11 115.0(12)
C18 C17 C19 110.3(11)
C11 C17 C19 107.7(10)
C18 C17 H17 107.8
C11 C17 H17 107.8
C19 C17 H17 107.8
C17 C18 H18A 109.5
C17 C18 H18B 109.5
H18A C18 H18B 109.5
C17 C18 H18C 109.5
H18A C18 H18C 109.5
H18B C18 H18C 109.5
C17 C19 H19A 109.5
C17 C19 H19B 109.5
H19A C19 H19B 109.5
C17 C19 H19C 109.5
H19A C19 H19C 109.5
H19B C19 H19C 109.5
C14 C20 H20A 109.5
C14 C20 H20B 109.5
H20A C20 H20B 109.5
C14 C20 H20C 109.5
H20A C20 H20C 109.5
H20B C20 H20C 109.5
N2 C21 P1 111.9(7)
N2 C21 H21A 109.2
P1 C21 H21A 109.2
N2 C21 H21B 109.2
P1 C21 H21B 109.2
H21A C21 H21B 107.9
N3 C22 P1 111.9(6)
N3 C22 H22A 109.2
P1 C22 H22A 109.2
N3 C22 H22B 109.2
P1 C22 H22B 109.2
H22A C22 H22B 107.9
N4 C23 P1 111.9(7)
N4 C23 H23A 109.2
P1 C23 H23A 109.2
N4 C23 H23B 109.2
P1 C23 H23B 109.2
H23A C23 H23B 107.9
N3 C24 N2 114.1(9)
N3 C24 H24A 108.7
N2 C24 H24A 108.7
N3 C24 H24B 108.7
N2 C24 H24B 108.7
H24A C24 H24B 107.6
N2 C25 N4 114.7(9)
N2 C25 H25A 108.6
N4 C25 H25A 108.6
N2 C25 H25B 108.6
N4 C25 H25B 108.6
H25A C25 H25B 107.6
N4 C26 N3 114.2(9)
N4 C26 H26A 108.7
N3 C26 H26A 108.7
N4 C26 H26B 108.7
N3 C26 H26B 108.7
H26A C26 H26B 107.6
C4 N1 C3 113.5(8)
C4 N1 Ru1 125.8(7)
C3 N1 Ru1 120.6(6)
C25 N2 C24 109.1(9)
C25 N2 C21 112.1(10)
C24 N2 C21 110.4(8)
C24 N3 C22 111.4(8)
C24 N3 C26 107.7(9)
C22 N3 C26 111.3(8)
C25 N4 C26 107.7(9)
C25 N4 C23 111.8(9)
C26 N4 C23 110.7(9)
C10 O1 Ru1 124.2(6)
C23 P1 C21 98.1(5)
C23 P1 C22 98.6(5)
C21 P1 C22 98.4(5)
C23 P1 Ru1 125.1(3)
C21 P1 Ru1 114.8(3)
C22 P1 Ru1 117.1(3)
F5 P2 F6 174.8(14)
F5 P2 F4 93.6(13)
F6 P2 F4 91.1(13)
F5 P2 F2 87.3(13)
F6 P2 F2 88.1(13)
F4 P2 F2 179.0(13)
F5 P2 F3 94.6(8)
F6 P2 F3 87.4(8)
F4 P2 F3 92.2(6)
F2 P2 F3 88.2(6)
F5 P2 F1 87.5(8)
F6 P2 F1 90.3(8)
F4 P2 F1 88.2(6)
F2 P2 F1 91.4(7)
F3 P2 F1 177.7(7)
O1 Ru1 N1 87.0(3)
O1 Ru1 C12 89.4(3)
N1 Ru1 C12 155.3(3)
O1 Ru1 C13 116.4(3)
N1 Ru1 C13 156.4(3)
C12 Ru1 C13 37.5(3)
O1 Ru1 C15 153.4(3)
N1 Ru1 C15 94.3(3)
C12 Ru1 C15 78.3(4)
C13 Ru1 C15 66.1(3)
O1 Ru1 C14 153.0(3)
N1 Ru1 C14 119.9(3)
C12 Ru1 C14 66.7(3)
C13 Ru1 C14 36.6(3)
C15 Ru1 C14 36.8(3)
O1 Ru1 C16 116.9(3)
N1 Ru1 C16 93.6(3)
C12 Ru1 C16 66.5(4)
C13 Ru1 C16 78.5(3)
C15 Ru1 C16 36.4(3)
C14 Ru1 C16 66.2(3)
O1 Ru1 C11 89.7(3)
N1 Ru1 C11 118.6(3)
C12 Ru1 C11 36.9(4)
C13 Ru1 C11 67.0(4)
C15 Ru1 C11 66.4(4)
C14 Ru1 C11 78.7(3)
C16 Ru1 C11 37.1(4)
O1 Ru1 P1 79.83(19)
N1 Ru1 P1 86.7(2)
C12 Ru1 P1 116.6(3)
C13 Ru1 P1 94.7(2)
C15 Ru1 P1 126.8(3)
C14 Ru1 P1 99.2(2)
C16 Ru1 P1 163.2(2)
C11 Ru1 P1 152.2(3)

loop_
_geom_bond_atom_site_label_1
_geom_bond_atom_site_label_2
_geom_bond_distance
C1 C2 1.534(16)
C1 H1A 0.9600
C1 H1B 0.9600
C1 H1C 0.9600
C2 C3 1.528(13)
C2 H2A 0.9700
C2 H2B 0.9700
C3 N1 1.499(11)
C3 H3A 0.9700
C3 H3B 0.9700
C4 N1 1.280(11)
C4 C5 1.448(13)
C4 H4 0.9300
C5 C6 1.403(12)
C5 C10 1.416(13)
C6 C7 1.379(15)
C6 H6 0.9300
C7 C8 1.393(15)
C7 H7 0.9300
C8 C9 1.369(13)
C8 H8 0.9300
C9 C10 1.425(12)
C9 H9 0.9300
C10 O1 1.314(10)
C11 C12 1.420(14)
C11 C16 1.444(15)
C11 C17 1.521(14)
C11 Ru1 2.281(9)
C12 C13 1.415(13)
C12 Ru1 2.196(9)
C12 H12 0.9300
C13 C14 1.397(13)
C13 Ru1 2.206(8)
C13 H13 0.9300
C14 C15 1.405(13)
C14 C20 1.519(13)
C14 Ru1 2.243(8)
C15 C16 1.398(13)
C15 Ru1 2.208(9)
C15 H15 0.9300
C16 Ru1 2.259(9)
C16 H16 0.9300
C17 C18 1.52(2)
C17 C19 1.531(19)
C17 H17 0.9800
C18 H18A 0.9600
C18 H18B 0.9600
C18 H18C 0.9600
C19 H19A 0.9600
C19 H19B 0.9600
C19 H19C 0.9600
C20 H20A 0.9600
C20 H20B 0.9600
C20 H20C 0.9600
C21 N2 1.481(13)
C21 P1 1.835(11)
C21 H21A 0.9700
C21 H21B 0.9700
C22 N3 1.465(12)
C22 P1 1.852(9)
C22 H22A 0.9700
C22 H22B 0.9700
C23 N4 1.489(13)
C23 P1 1.827(10)
C23 H23A 0.9700
C23 H23B 0.9700
C24 N3 1.464(14)
C24 N2 1.473(14)
C24 H24A 0.9700
C24 H24B 0.9700
C25 N2 1.424(17)
C25 N4 1.467(18)
C25 H25A 0.9700
C25 H25B 0.9700
C26 N4 1.470(14)
C26 N3 1.481(14)
C26 H26A 0.9700
C26 H26B 0.9700
F1 P2 1.586(9)
F2 P2 1.532(11)
F3 P2 1.582(9)
F4 P2 1.514(11)
F5 P2 1.481(13)
F6 P2 1.511(14)
N1 Ru1 2.080(7)
O1 Ru1 2.074(6)
P1 Ru1 2.320(2)

loop_
_geom_torsion_atom_site_label_1
_geom_torsion_atom_site_label_2
_geom_torsion_atom_site_label_3
_geom_torsion_atom_site_label_4
_geom_torsion
C1 C2 C3 N1 167.7(8)
N1 C4 C5 C6 -168.3(10)
N1 C4 C5 C10 12.8(16)
C10 C5 C6 C7 -1.1(16)
C4 C5 C6 C7 179.9(10)
C5 C6 C7 C8 1.1(17)
C6 C7 C8 C9 -0.1(17)
C7 C8 C9 C10 -1.0(16)
C6 C5 C10 O1 -179.2(9)
C4 C5 C10 O1 -0.3(15)
C6 C5 C10 C9 0.0(14)
C4 C5 C10 C9 178.9(9)
C8 C9 C10 O1 -179.7(9)
C8 C9 C10 C5 1.1(14)
C16 C11 C12 C13 -3.6(13)
C17 C11 C12 C13 -179.6(9)
Ru1 C11 C12 C13 -56.4(7)
C16 C11 C12 Ru1 52.9(7)
C17 C11 C12 Ru1 -123.2(8)
C11 C12 C13 C14 1.9(13)
Ru1 C12 C13 C14 -56.0(7)
C11 C12 C13 Ru1 57.9(8)
C12 C13 C14 C15 2.0(12)
Ru1 C13 C14 C15 -53.0(7)
C12 C13 C14 C20 -177.0(8)
Ru1 C13 C14 C20 128.0(8)
C12 C13 C14 Ru1 54.9(7)
C13 C14 C15 C16 -4.1(13)
C20 C14 C15 C16 174.8(8)
Ru1 C14 C15 C16 -57.1(8)
C13 C14 C15 Ru1 53.0(7)
C20 C14 C15 Ru1 -128.0(8)
C14 C15 C16 C11 2.4(14)
Ru1 C15 C16 C11 -54.3(8)
C14 C15 C16 Ru1 56.7(8)
C12 C11 C16 C15 1.4(13)
C17 C11 C16 C15 177.2(9)
Ru1 C11 C16 C15 53.2(8)
C12 C11 C16 Ru1 -51.7(7)
C17 C11 C16 Ru1 124.0(9)
C12 C11 C17 C18 155.3(10)
C16 C11 C17 C18 -20.4(15)
Ru1 C11 C17 C18 71.4(14)
C12 C11 C17 C19 -81.2(13)
C16 C11 C17 C19 103.1(14)
Ru1 C11 C17 C19 -165.1(10)
C5 C4 N1 C3 -179.7(9)
C5 C4 N1 Ru1 4.0(14)
C2 C3 N1 C4 -73.6(11)
C2 C3 N1 Ru1 102.8(8)
N4 C25 N2 C24 -56.2(12)
N4 C25 N2 C21 66.4(12)
N3 C24 N2 C25 55.4(11)
N3 C24 N2 C21 -68.2(12)
P1 C21 N2 C25 -60.7(11)
P1 C21 N2 C24 61.2(11)
N2 C24 N3 C22 68.1(11)
N2 C24 N3 C26 -54.2(11)
P1 C22 N3 C24 -60.1(10)
P1 C22 N3 C26 60.1(10)
N4 C26 N3 C24 55.0(11)
N4 C26 N3 C22 -67.3(12)
N2 C25 N4 C26 56.2(12)
N2 C25 N4 C23 -65.7(12)
N3 C26 N4 C25 -55.4(12)
N3 C26 N4 C23 67.2(13)
P1 C23 N4 C25 59.2(11)
P1 C23 N4 C26 -60.9(12)
C5 C10 O1 Ru1 -26.5(12)
C9 C10 O1 Ru1 154.3(7)
N4 C23 P1 C21 -49.5(9)
N4 C23 P1 C22 50.3(9)
N4 C23 P1 Ru1 -177.7(6)
N2 C21 P1 C23 49.9(9)
N2 C21 P1 C22 -50.1(9)
N2 C21 P1 Ru1 -175.2(7)
N3 C22 P1 C23 -50.2(9)
N3 C22 P1 C21 49.4(8)
N3 C22 P1 Ru1 172.9(6)
C10 O1 Ru1 N1 31.0(7)
C10 O1 Ru1 C12 -124.5(7)
C10 O1 Ru1 C13 -151.6(7)
C10 O1 Ru1 C15 -62.6(10)
C10 O1 Ru1 C14 -151.4(7)
C10 O1 Ru1 C16 -61.5(8)
C10 O1 Ru1 C11 -87.6(7)
C10 O1 Ru1 P1 118.2(7)
C4 N1 Ru1 O1 -20.4(8)
C3 N1 Ru1 O1 163.7(7)
C4 N1 Ru1 C12 61.8(12)
C3 N1 Ru1 C12 -114.2(9)
C4 N1 Ru1 C13 165.4(8)
C3 N1 Ru1 C13 -10.5(12)
C4 N1 Ru1 C15 133.0(8)
C3 N1 Ru1 C15 -43.0(7)
C4 N1 Ru1 C14 160.9(7)
C3 N1 Ru1 C14 -15.1(8)
C4 N1 Ru1 C16 96.4(8)
C3 N1 Ru1 C16 -79.5(7)
C4 N1 Ru1 C11 67.6(9)
C3 N1 Ru1 C11 -108.4(7)
C4 N1 Ru1 P1 -100.3(8)
C3 N1 Ru1 P1 83.7(6)
C13 C12 Ru1 O1 -138.1(5)
C11 C12 Ru1 O1 90.2(6)
C13 C12 Ru1 N1 140.3(7)
C11 C12 Ru1 N1 8.6(11)
C11 C12 Ru1 C13 -131.7(8)
C13 C12 Ru1 C15 65.8(6)
C11 C12 Ru1 C15 -66.0(6)
C13 C12 Ru1 C14 29.0(5)
C11 C12 Ru1 C14 -102.7(6)
C13 C12 Ru1 C16 102.1(6)
C11 C12 Ru1 C16 -29.7(5)
C13 C12 Ru1 C11 131.7(8)
C13 C12 Ru1 P1 -59.8(6)
C11 C12 Ru1 P1 168.5(5)
C14 C13 Ru1 O1 179.9(5)
C12 C13 Ru1 O1 48.3(6)
C14 C13 Ru1 N1 -6.6(11)
C12 C13 Ru1 N1 -138.2(8)
C14 C13 Ru1 C12 131.6(8)
C14 C13 Ru1 C15 29.2(5)
C12 C13 Ru1 C15 -102.4(6)
C12 C13 Ru1 C14 -131.6(8)
C14 C13 Ru1 C16 65.4(6)
C12 C13 Ru1 C16 -66.2(6)
C14 C13 Ru1 C11 102.5(6)
C12 C13 Ru1 C11 -29.1(5)
C14 C13 Ru1 P1 -99.2(5)
C12 C13 Ru1 P1 129.2(5)
C16 C15 Ru1 O1 1.7(11)
C14 C15 Ru1 O1 -130.8(7)
C16 C15 Ru1 N1 -90.2(6)
C14 C15 Ru1 N1 137.3(6)
C16 C15 Ru1 C12 66.0(6)
C14 C15 Ru1 C12 -66.5(6)
C16 C15 Ru1 C13 103.4(7)
C14 C15 Ru1 C13 -29.1(5)
C16 C15 Ru1 C14 132.5(9)
C14 C15 Ru1 C16 -132.5(9)
C16 C15 Ru1 C11 29.2(6)
C14 C15 Ru1 C11 -103.3(6)
C16 C15 Ru1 P1 -179.3(5)
C14 C15 Ru1 P1 48.2(7)
C13 C14 Ru1 O1 -0.3(10)
C15 C14 Ru1 O1 131.5(7)
C20 C14 Ru1 O1 -115.0(10)
C13 C14 Ru1 N1 177.0(5)
C15 C14 Ru1 N1 -51.3(7)
C20 C14 Ru1 N1 62.2(10)
C13 C14 Ru1 C12 -29.7(5)
C15 C14 Ru1 C12 102.1(6)
C20 C14 Ru1 C12 -144.4(10)
C15 C14 Ru1 C13 131.8(8)
C20 C14 Ru1 C13 -114.7(11)
C13 C14 Ru1 C15 -131.8(8)
C20 C14 Ru1 C15 113.5(11)
C13 C14 Ru1 C16 -103.2(6)
C15 C14 Ru1 C16 28.6(6)
C20 C14 Ru1 C16 142.1(10)
C13 C14 Ru1 C11 -66.4(6)
C15 C14 Ru1 C11 65.4(6)
C20 C14 Ru1 C11 178.8(10)
C13 C14 Ru1 P1 85.4(5)
C15 C14 Ru1 P1 -142.8(5)
C20 C14 Ru1 P1 -29.3(9)
C15 C16 Ru1 O1 -179.1(5)
C11 C16 Ru1 O1 -47.0(6)
C15 C16 Ru1 N1 92.4(6)
C11 C16 Ru1 N1 -135.4(6)
C15 C16 Ru1 C12 -102.6(6)
C11 C16 Ru1 C12 29.6(5)
C15 C16 Ru1 C13 -65.2(6)
C11 C16 Ru1 C13 67.0(6)
C11 C16 Ru1 C15 132.2(9)
C15 C16 Ru1 C14 -28.9(6)
C11 C16 Ru1 C14 103.3(6)
C15 C16 Ru1 C11 -132.2(9)
C15 C16 Ru1 P1 1.9(13)
C11 C16 Ru1 P1 134.1(9)
C12 C11 Ru1 O1 -89.5(6)
C16 C11 Ru1 O1 139.3(5)
C17 C11 Ru1 O1 20.4(11)
C12 C11 Ru1 N1 -175.9(5)
C16 C11 Ru1 N1 52.9(6)
C17 C11 Ru1 N1 -66.1(11)
C16 C11 Ru1 C12 -131.2(8)
C17 C11 Ru1 C12 109.9(13)
C12 C11 Ru1 C13 29.6(5)
C16 C11 Ru1 C13 -101.6(6)
C17 C11 Ru1 C13 139.5(12)
C12 C11 Ru1 C15 102.4(6)
C16 C11 Ru1 C15 -28.7(5)
C17 C11 Ru1 C15 -147.7(12)
C12 C11 Ru1 C14 66.0(6)
C16 C11 Ru1 C14 -65.2(5)
C17 C11 Ru1 C14 175.9(11)
C12 C11 Ru1 C16 131.2(8)
C17 C11 Ru1 C16 -119.0(13)
C12 C11 Ru1 P1 -22.5(9)
C16 C11 Ru1 P1 -153.6(5)
C17 C11 Ru1 P1 87.4(12)
C23 P1 Ru1 O1 165.9(5)
C21 P1 Ru1 O1 44.9(5)
C22 P1 Ru1 O1 -69.7(4)
C23 P1 Ru1 N1 -106.6(6)
C21 P1 Ru1 N1 132.5(5)
C22 P1 Ru1 N1 17.8(5)
C23 P1 Ru1 C12 81.7(6)
C21 P1 Ru1 C12 -39.3(5)
C22 P1 Ru1 C12 -153.9(5)
C23 P1 Ru1 C13 49.8(6)
C21 P1 Ru1 C13 -71.1(5)
C22 P1 Ru1 C13 174.2(5)
C23 P1 Ru1 C15 -13.6(6)
C21 P1 Ru1 C15 -134.6(5)
C22 P1 Ru1 C15 110.7(5)
C23 P1 Ru1 C14 13.2(6)
C21 P1 Ru1 C14 -107.8(5)
C22 P1 Ru1 C14 137.6(5)
C23 P1 Ru1 C16 -15.0(11)
C21 P1 Ru1 C16 -136.0(10)
C22 P1 Ru1 C16 109.3(10)
C23 P1 Ru1 C11 96.6(7)
C21 P1 Ru1 C11 -24.4(7)
C22 P1 Ru1 C11 -139.0(7)
